data_4085028
loop_
_publ_author_name
'Adler, Christian'
'Tomaschun, Gabriele'
'Schmidtmann, Marc'
'Beckhaus, R\"udiger'

_publ_section_title
;
 Remarkably Robust Mono-n-butyl Group IV Dicyclohexylamido Complexes
 {(Cy)2N}3M(n-butyl) (Cy: cyclohexyl [C6H11], M: Ti, Zr)
;
_journal_issue 24
_journal_name_full Organometallics
_journal_page_first 7011
_journal_paper_doi 10.1021/om5008105
_journal_volume 33
_journal_year 2014
_chemical_formula_structural Zr(N(C6H11)2)3(C4H9)
_chemical_formula_sum 'C40 H75 N3 Zr'
_chemical_formula_weight 689.25
_chemical_name_systematic
;
 ?
;
_space_group_crystal_system monoclinic
_space_group_IT_number 14
_space_group_name_Hall '-P 2yn'
_space_group_name_H-M_alt 'P 1 21/n 1'
_symmetry_space_group_name_Hall '-P 2yn'
_symmetry_space_group_name_H-M 'P 1 21/n 1'
_atom_sites_solution_hydrogens difmap
_atom_sites_solution_primary direct
_atom_sites_solution_secondary difmap
_audit_creation_method SHELXL-2013
_cell_angle_alpha 90
_cell_angle_beta 92.211(2)
_cell_angle_gamma 90
_cell_formula_units_Z 4
_cell_length_a 10.7593(4)
_cell_length_b 13.6830(6)
_cell_length_c 26.5889(11)
_cell_measurement_reflns_used 9404
_cell_measurement_temperature 120(2)
_cell_measurement_theta_max 34.46
_cell_measurement_theta_min 2.41
_cell_volume 3911.5(3)
_computing_cell_refinement 'Bruker SAINT V8.34A'
_computing_data_collection 'Bruker APEX2'
_computing_data_reduction 'Bruker SAINT V8.34A'
_computing_structure_refinement 'SHELXL-2013 (Sheldrick, 2013)'
_computing_structure_solution 'SHELXS-2013 (Sheldrick, 2013)'
_diffrn_ambient_temperature 120(2)
_diffrn_measured_fraction_theta_full 1.000
_diffrn_measured_fraction_theta_max 1.000
_diffrn_measurement_device_type 'Bruker APEX-II CCD'
_diffrn_measurement_method '\f and \w scans'
_diffrn_radiation_type MoK\a
_diffrn_radiation_wavelength 0.71073
_diffrn_reflns_av_R_equivalents 0.0468
_diffrn_reflns_av_unetI/netI 0.0238
_diffrn_reflns_Laue_measured_fraction_full 1.000
_diffrn_reflns_Laue_measured_fraction_max 1.000
_diffrn_reflns_limit_h_max 17
_diffrn_reflns_limit_h_min -17
_diffrn_reflns_limit_k_max 22
_diffrn_reflns_limit_k_min -22
_diffrn_reflns_limit_l_max 42
_diffrn_reflns_limit_l_min -42
_diffrn_reflns_number 197223
_diffrn_reflns_point_group_measured_fraction_full 1.000
_diffrn_reflns_point_group_measured_fraction_max 1.000
_diffrn_reflns_theta_full 25.242
_diffrn_reflns_theta_max 34.970
_diffrn_reflns_theta_min 1.533
_diffrn_source 'sealed tube'
_exptl_absorpt_coefficient_mu 0.310
_exptl_absorpt_correction_T_max 1.0000
_exptl_absorpt_correction_T_min 0.9669
_exptl_absorpt_correction_type multi-scan
_exptl_absorpt_process_details 'SADABS-2012/1 (Sheldrick)'
_exptl_crystal_colour colourless
_exptl_crystal_density_diffrn 1.170
_exptl_crystal_description stick
_exptl_crystal_F_000 1504
_exptl_crystal_size_max 0.250
_exptl_crystal_size_mid 0.100
_exptl_crystal_size_min 0.100
_refine_diff_density_max 0.669
_refine_diff_density_min -0.555
_refine_diff_density_rms 0.061
_refine_ls_extinction_method none
_refine_ls_goodness_of_fit_ref 1.020
_refine_ls_hydrogen_treatment constr
_refine_ls_matrix_type full
_refine_ls_number_parameters 398
_refine_ls_number_reflns 17193
_refine_ls_number_restraints 0
_refine_ls_restrained_S_all 1.020
_refine_ls_R_factor_all 0.0414
_refine_ls_R_factor_gt 0.0291
_refine_ls_shift/su_max 0.004
_refine_ls_shift/su_mean 0.000
_refine_ls_structure_factor_coef Fsqd
_refine_ls_weighting_details 'w=1/[\s^2^(Fo^2^)+(0.0400P)^2^+1.0000P] where P=(Fo^2^+2Fc^2^)/3'
_refine_ls_weighting_scheme calc
_refine_ls_wR_factor_gt 0.0715
_refine_ls_wR_factor_ref 0.0779
_reflns_Friedel_coverage 0.000
_reflns_number_gt 14169
_reflns_number_total 17193
_reflns_threshold_expression 'I > 2\s(I)'
_cod_data_source_file om5008105_si_001.cif
_cod_data_source_block (Cy2N)3ZrBu_(3b)
_cod_depositor_comments 'Adding full bibliography for 4085026--4085029.cif.'
_cod_database_code 4085028
_shelx_space_group_comment
;
The symmetry employed for this shelxl refinement is uniquely defined
by the following loop, which should always be used as a source of
symmetry information in preference to the above space-group names.
They are only intended as comments.
;
_shelx_estimated_absorpt_t_min 0.926
_shelx_estimated_absorpt_t_max 0.970
_shelxl_version_number 2013-4

loop_
_space_group_symop_operation_xyz
'x, y, z'
'-x+1/2, y+1/2, -z+1/2'
'-x, -y, -z'
'x-1/2, -y-1/2, z-1/2'

loop_
_atom_site_label
_atom_site_type_symbol
_atom_site_fract_x
_atom_site_fract_y
_atom_site_fract_z
_atom_site_U_iso_or_equiv
_atom_site_adp_type
_atom_site_occupancy
_atom_site_site_symmetry_order
_atom_site_calc_flag
_atom_site_refinement_flags_posn
_atom_site_refinement_flags_adp
Zr1 Zr 0.41392(2) 0.76886(2) 0.11955(2) 0.01177(2) Uani 1 1 d . .
N1 N 0.47016(7) 0.62488(6) 0.12550(3) 0.01430(13) Uani 1 1 d . .
N2 N 0.22593(7) 0.78108(6) 0.10277(3) 0.01422(13) Uani 1 1 d . .
N3 N 0.46710(7) 0.85306(6) 0.18097(3) 0.01429(13) Uani 1 1 d . .
C1 C 0.60769(8) 0.62259(7) 0.12813(3) 0.01523(15) Uani 1 1 d . .
H1 H 0.6352 0.6922 0.1313 0.018 Uiso 1 1 calc R U
C2 C 0.66373(9) 0.56936(7) 0.17466(4) 0.01859(16) Uani 1 1 d . .
H2A H 0.6270 0.5962 0.2053 0.022 Uiso 1 1 calc R U
H2B H 0.6423 0.4991 0.1725 0.022 Uiso 1 1 calc R U
C3 C 0.80561(9) 0.58058(8) 0.17885(4) 0.02398(19) Uani 1 1 d . .
H3A H 0.8268 0.6501 0.1849 0.029 Uiso 1 1 calc R U
H3B H 0.8387 0.5422 0.2079 0.029 Uiso 1 1 calc R U
C4 C 0.86675(10) 0.54589(9) 0.13111(5) 0.0278(2) Uani 1 1 d . .
H4A H 0.9570 0.5601 0.1337 0.033 Uiso 1 1 calc R U
H4B H 0.8562 0.4743 0.1277 0.033 Uiso 1 1 calc R U
C5 C 0.80932(10) 0.59655(8) 0.08463(4) 0.0248(2) Uani 1 1 d . .
H5A H 0.8465 0.5696 0.0541 0.030 Uiso 1 1 calc R U
H5B H 0.8286 0.6672 0.0862 0.030 Uiso 1 1 calc R U
C6 C 0.66784(9) 0.58252(8) 0.08086(4) 0.02033(17) Uani 1 1 d . .
H6A H 0.6483 0.5121 0.0771 0.024 Uiso 1 1 calc R U
H6B H 0.6332 0.6170 0.0507 0.024 Uiso 1 1 calc R U
C7 C 0.40985(8) 0.52839(7) 0.12395(3) 0.01523(15) Uani 1 1 d . .
H7 H 0.4721 0.4795 0.1371 0.018 Uiso 1 1 calc R U
C8 C 0.36768(10) 0.49668(7) 0.07064(4) 0.01942(17) Uani 1 1 d . .
H8A H 0.3069 0.5446 0.0565 0.023 Uiso 1 1 calc R U
H8B H 0.4403 0.4961 0.0489 0.023 Uiso 1 1 calc R U
C9 C 0.30817(11) 0.39518(8) 0.07051(4) 0.02376(19) Uani 1 1 d . .
H9A H 0.2782 0.3786 0.0359 0.029 Uiso 1 1 calc R U
H9B H 0.3715 0.3462 0.0812 0.029 Uiso 1 1 calc R U
C10 C 0.19940(11) 0.39074(9) 0.10574(4) 0.0268(2) Uani 1 1 d . .
H10A H 0.1309 0.4325 0.0922 0.032 Uiso 1 1 calc R U
H10B H 0.1682 0.3228 0.1073 0.032 Uiso 1 1 calc R U
C11 C 0.23785(11) 0.42499(8) 0.15874(4) 0.0252(2) Uani 1 1 d . .
H11A H 0.2967 0.3772 0.1743 0.030 Uiso 1 1 calc R U
H11B H 0.1635 0.4275 0.1795 0.030 Uiso 1 1 calc R U
C12 C 0.29915(9) 0.52593(7) 0.15839(4) 0.01990(17) Uani 1 1 d . .
H12A H 0.2370 0.5752 0.1468 0.024 Uiso 1 1 calc R U
H12B H 0.3278 0.5434 0.1931 0.024 Uiso 1 1 calc R U
C13 C 0.21050(9) 0.75027(7) 0.04957(3) 0.01503(15) Uani 1 1 d . .
H13 H 0.2900 0.7167 0.0417 0.018 Uiso 1 1 calc R U
C14 C 0.10773(9) 0.67427(7) 0.03896(4) 0.01876(16) Uani 1 1 d . .
H14A H 0.1168 0.6202 0.0635 0.023 Uiso 1 1 calc R U
H14B H 0.0254 0.7050 0.0431 0.023 Uiso 1 1 calc R U
C15 C 0.11467(11) 0.63348(8) -0.01453(4) 0.0243(2) Uani 1 1 d . .
H15A H 0.1936 0.5972 -0.0175 0.029 Uiso 1 1 calc R U
H15B H 0.0453 0.5871 -0.0210 0.029 Uiso 1 1 calc R U
C16 C 0.10746(12) 0.71476(9) -0.05392(4) 0.0284(2) Uani 1 1 d . .
H16A H 0.0237 0.7448 -0.0543 0.034 Uiso 1 1 calc R U
H16B H 0.1200 0.6866 -0.0876 0.034 Uiso 1 1 calc R U
C17 C 0.20581(12) 0.79339(9) -0.04278(4) 0.0268(2) Uani 1 1 d . .
H17A H 0.2897 0.7653 -0.0467 0.032 Uiso 1 1 calc R U
H17B H 0.1946 0.8475 -0.0672 0.032 Uiso 1 1 calc R U
C18 C 0.19558(10) 0.83301(7) 0.01070(4) 0.01982(17) Uani 1 1 d . .
H18A H 0.1136 0.8647 0.0140 0.024 Uiso 1 1 calc R U
H18B H 0.2608 0.8829 0.0173 0.024 Uiso 1 1 calc R U
C19 C 0.11407(8) 0.81440(7) 0.12767(4) 0.01713(16) Uani 1 1 d . .
H19 H 0.0426 0.7734 0.1149 0.021 Uiso 1 1 calc R U
C20 C 0.08116(11) 0.92201(8) 0.11715(4) 0.0250(2) Uani 1 1 d . .
H20A H 0.1526 0.9637 0.1278 0.030 Uiso 1 1 calc R U
H20B H 0.0656 0.9312 0.0805 0.030 Uiso 1 1 calc R U
C21 C -0.03396(11) 0.95437(10) 0.14497(5) 0.0328(3) Uani 1 1 d . .
H21A H -0.0513 1.0241 0.1377 0.039 Uiso 1 1 calc R U
H21B H -0.1069 0.9157 0.1328 0.039 Uiso 1 1 calc R U
C22 C -0.01429(10) 0.94033(9) 0.20150(5) 0.0281(2) Uani 1 1 d . .
H22A H -0.0911 0.9585 0.2186 0.034 Uiso 1 1 calc R U
H22B H 0.0536 0.9837 0.2142 0.034 Uiso 1 1 calc R U
C23 C 0.01886(11) 0.83429(9) 0.21362(5) 0.0294(2) Uani 1 1 d . .
H23A H -0.0541 0.7924 0.2054 0.035 Uiso 1 1 calc R U
H23B H 0.0385 0.8282 0.2502 0.035 Uiso 1 1 calc R U
C24 C 0.12995(10) 0.79779(8) 0.18455(4) 0.02119(18) Uani 1 1 d . .
H24A H 0.1415 0.7271 0.1910 0.025 Uiso 1 1 calc R U
H24B H 0.2060 0.8319 0.1972 0.025 Uiso 1 1 calc R U
C25 C 0.44998(8) 0.95620(7) 0.16567(3) 0.01592(15) Uani 1 1 d . .
H25 H 0.4058 0.9543 0.1319 0.019 Uiso 1 1 calc R U
C26 C 0.36659(9) 1.01677(7) 0.19954(4) 0.02192(18) Uani 1 1 d . .
H26A H 0.2873 0.9816 0.2039 0.026 Uiso 1 1 calc R U
H26B H 0.4084 1.0246 0.2331 0.026 Uiso 1 1 calc R U
C27 C 0.33927(11) 1.11778(8) 0.17681(5) 0.0310(2) Uani 1 1 d . .
H27A H 0.2906 1.1102 0.1447 0.037 Uiso 1 1 calc R U
H27B H 0.2887 1.1561 0.2001 0.037 Uiso 1 1 calc R U
C28 C 0.45963(12) 1.17249(8) 0.16736(6) 0.0336(3) Uani 1 1 d . .
H28A H 0.4398 1.2354 0.1505 0.040 Uiso 1 1 calc R U
H28B H 0.5033 1.1870 0.2000 0.040 Uiso 1 1 calc R U
C29 C 0.54455(11) 1.11278(8) 0.13468(5) 0.0294(2) Uani 1 1 d . .
H29A H 0.6238 1.1483 0.1308 0.035 Uiso 1 1 calc R U
H29B H 0.5046 1.1042 0.1008 0.035 Uiso 1 1 calc R U
C30 C 0.57130(9) 1.01259(7) 0.15813(4) 0.02047(17) Uani 1 1 d . .
H30A H 0.6164 1.0211 0.1910 0.025 Uiso 1 1 calc R U
H30B H 0.6251 0.9746 0.1359 0.025 Uiso 1 1 calc R U
C31 C 0.51982(8) 0.83641(7) 0.23201(3) 0.01518(15) Uani 1 1 d . .
H31 H 0.5047 0.8964 0.2523 0.018 Uiso 1 1 calc R U
C32 C 0.66042(8) 0.81783(8) 0.23311(4) 0.01879(16) Uani 1 1 d . .
H32A H 0.7029 0.8761 0.2200 0.023 Uiso 1 1 calc R U
H32B H 0.6781 0.7621 0.2108 0.023 Uiso 1 1 calc R U
C33 C 0.71269(10) 0.79550(9) 0.28633(4) 0.02347(19) Uani 1 1 d . .
H33A H 0.8024 0.7802 0.2850 0.028 Uiso 1 1 calc R U
H33B H 0.7037 0.8539 0.3078 0.028 Uiso 1 1 calc R U
C34 C 0.64510(10) 0.70926(8) 0.30949(4) 0.02320(19) Uani 1 1 d . .
H34A H 0.6772 0.6989 0.3445 0.028 Uiso 1 1 calc R U
H34B H 0.6611 0.6492 0.2900 0.028 Uiso 1 1 calc R U
C35 C 0.50522(10) 0.72880(9) 0.30936(4) 0.0246(2) Uani 1 1 d . .
H35A H 0.4890 0.7848 0.3317 0.030 Uiso 1 1 calc R U
H35B H 0.4624 0.6709 0.3228 0.030 Uiso 1 1 calc R U
C36 C 0.45245(9) 0.75117(7) 0.25641(4) 0.01861(17) Uani 1 1 d . .
H36A H 0.3630 0.7672 0.2582 0.022 Uiso 1 1 calc R U
H36B H 0.4599 0.6922 0.2351 0.022 Uiso 1 1 calc R U
C37 C 0.51031(10) 0.83236(8) 0.05137(4) 0.02165(18) Uani 1 1 d . .
H37A H 0.4817 0.7924 0.0221 0.026 Uiso 1 1 calc R U
H37B H 0.4745 0.8983 0.0459 0.026 Uiso 1 1 calc R U
C38 C 0.64965(10) 0.84373(10) 0.04705(4) 0.0280(2) Uani 1 1 d . .
H38A H 0.6895 0.7796 0.0538 0.034 Uiso 1 1 calc R U
H38B H 0.6806 0.8895 0.0735 0.034 Uiso 1 1 calc R U
C39 C 0.69073(12) 0.88105(11) -0.00396(6) 0.0364(3) Uani 1 1 d . .
H39A H 0.6596 0.8360 -0.0307 0.044 Uiso 1 1 calc R U
H39B H 0.6532 0.9461 -0.0106 0.044 Uiso 1 1 calc R U
C40 C 0.83106(13) 0.88910(13) -0.00614(7) 0.0488(4) Uani 1 1 d . .
H40A H 0.8529 0.9141 -0.0392 0.073 Uiso 1 1 calc R U
H40B H 0.8685 0.8245 -0.0008 0.073 Uiso 1 1 calc R U
H40C H 0.8624 0.9339 0.0202 0.073 Uiso 1 1 calc R U

loop_
_atom_site_aniso_label
_atom_site_aniso_U_11
_atom_site_aniso_U_22
_atom_site_aniso_U_33
_atom_site_aniso_U_23
_atom_site_aniso_U_13
_atom_site_aniso_U_12
Zr1 0.01147(4) 0.01257(4) 0.01122(4) -0.00103(3) -0.00001(2) -0.00107(3)
N1 0.0129(3) 0.0140(3) 0.0161(3) -0.0012(2) 0.0013(2) -0.0012(2)
N2 0.0136(3) 0.0167(3) 0.0123(3) -0.0015(2) -0.0006(2) -0.0007(2)
N3 0.0144(3) 0.0138(3) 0.0145(3) -0.0018(2) -0.0023(2) -0.0001(2)
C1 0.0144(3) 0.0143(3) 0.0171(4) -0.0020(3) 0.0023(3) -0.0003(3)
C2 0.0170(4) 0.0179(4) 0.0208(4) -0.0005(3) -0.0005(3) 0.0010(3)
C3 0.0174(4) 0.0233(5) 0.0309(5) -0.0027(4) -0.0038(4) 0.0025(3)
C4 0.0171(4) 0.0248(5) 0.0417(6) -0.0018(4) 0.0046(4) 0.0045(4)
C5 0.0184(4) 0.0245(5) 0.0321(5) -0.0032(4) 0.0097(4) 0.0001(3)
C6 0.0186(4) 0.0211(4) 0.0217(4) -0.0046(3) 0.0062(3) -0.0015(3)
C7 0.0161(4) 0.0133(3) 0.0162(4) -0.0008(3) 0.0007(3) -0.0019(3)
C8 0.0242(4) 0.0189(4) 0.0153(4) -0.0017(3) 0.0017(3) -0.0055(3)
C9 0.0302(5) 0.0199(4) 0.0212(5) -0.0045(3) 0.0017(4) -0.0075(4)
C10 0.0270(5) 0.0253(5) 0.0281(5) -0.0030(4) 0.0025(4) -0.0120(4)
C11 0.0289(5) 0.0249(5) 0.0224(5) 0.0001(4) 0.0063(4) -0.0112(4)
C12 0.0216(4) 0.0207(4) 0.0177(4) -0.0023(3) 0.0045(3) -0.0058(3)
C13 0.0152(3) 0.0171(4) 0.0127(3) -0.0008(3) -0.0009(3) -0.0020(3)
C14 0.0190(4) 0.0203(4) 0.0167(4) -0.0024(3) -0.0020(3) -0.0047(3)
C15 0.0286(5) 0.0246(5) 0.0192(4) -0.0058(4) -0.0047(4) -0.0038(4)
C16 0.0360(6) 0.0323(6) 0.0162(4) -0.0041(4) -0.0065(4) 0.0000(4)
C17 0.0354(6) 0.0306(5) 0.0143(4) 0.0022(4) 0.0006(4) -0.0024(4)
C18 0.0240(4) 0.0205(4) 0.0148(4) 0.0020(3) -0.0018(3) -0.0026(3)
C19 0.0125(3) 0.0215(4) 0.0174(4) -0.0046(3) 0.0003(3) -0.0012(3)
C20 0.0274(5) 0.0282(5) 0.0190(4) -0.0025(4) -0.0026(4) 0.0112(4)
C21 0.0250(5) 0.0407(7) 0.0323(6) -0.0141(5) -0.0057(4) 0.0140(5)
C22 0.0216(5) 0.0324(6) 0.0307(5) -0.0137(4) 0.0059(4) -0.0012(4)
C23 0.0304(5) 0.0301(5) 0.0288(5) -0.0075(4) 0.0150(4) -0.0079(4)
C24 0.0248(4) 0.0209(4) 0.0183(4) 0.0000(3) 0.0062(3) -0.0019(3)
C25 0.0160(4) 0.0148(4) 0.0167(4) -0.0016(3) -0.0028(3) -0.0010(3)
C26 0.0190(4) 0.0175(4) 0.0294(5) -0.0039(4) 0.0017(4) 0.0021(3)
C27 0.0255(5) 0.0184(4) 0.0487(7) -0.0025(5) -0.0048(5) 0.0045(4)
C28 0.0344(6) 0.0148(4) 0.0508(8) 0.0016(5) -0.0081(5) -0.0017(4)
C29 0.0304(5) 0.0232(5) 0.0342(6) 0.0080(4) -0.0043(4) -0.0077(4)
C30 0.0178(4) 0.0194(4) 0.0241(5) 0.0008(3) 0.0001(3) -0.0034(3)
C31 0.0140(3) 0.0173(4) 0.0140(4) -0.0030(3) -0.0020(3) 0.0015(3)
C32 0.0133(4) 0.0222(4) 0.0207(4) -0.0003(3) -0.0020(3) 0.0012(3)
C33 0.0177(4) 0.0293(5) 0.0228(5) -0.0029(4) -0.0070(3) 0.0031(4)
C34 0.0223(4) 0.0309(5) 0.0161(4) 0.0010(4) -0.0021(3) 0.0082(4)
C35 0.0216(4) 0.0364(6) 0.0160(4) 0.0040(4) 0.0012(3) 0.0063(4)
C36 0.0157(4) 0.0247(4) 0.0154(4) 0.0015(3) -0.0005(3) 0.0008(3)
C37 0.0210(4) 0.0236(4) 0.0206(4) 0.0035(3) 0.0034(3) -0.0029(3)
C38 0.0204(5) 0.0391(6) 0.0246(5) 0.0038(4) 0.0030(4) -0.0043(4)
C39 0.0263(5) 0.0408(7) 0.0427(7) 0.0168(6) 0.0088(5) -0.0005(5)
C40 0.0281(6) 0.0534(9) 0.0661(10) 0.0272(8) 0.0169(6) 0.0049(6)

loop_
_atom_type_symbol
_atom_type_description
_atom_type_scat_dispersion_real
_atom_type_scat_dispersion_imag
_atom_type_scat_source
C C 0.0033 0.0016 'International Tables Vol C Tables 4.2.6.8 and 6.1.1.4'
H H 0.0000 0.0000 'International Tables Vol C Tables 4.2.6.8 and 6.1.1.4'
N N 0.0061 0.0033 'International Tables Vol C Tables 4.2.6.8 and 6.1.1.4'
Zr Zr -2.9673 0.5597 'International Tables Vol C Tables 4.2.6.8 and 6.1.1.4'

loop_
_geom_angle_atom_site_label_1
_geom_angle_atom_site_label_2
_geom_angle_atom_site_label_3
_geom_angle
N2 Zr1 N3 111.48(3)
N2 Zr1 N1 112.10(3)
N3 Zr1 N1 113.63(3)
N2 Zr1 C37 105.55(3)
N3 Zr1 C37 107.11(4)
N1 Zr1 C37 106.37(3)
C7 N1 C1 114.95(7)
C7 N1 Zr1 136.59(6)
C1 N1 Zr1 108.27(5)
C19 N2 C13 117.13(7)
C19 N2 Zr1 137.91(6)
C13 N2 Zr1 104.88(5)
C31 N3 C25 116.23(7)
C31 N3 Zr1 136.98(6)
C25 N3 Zr1 106.72(5)
N1 C1 C6 114.89(8)
N1 C1 C2 114.11(7)
C6 C1 C2 108.93(8)
N1 C1 H1 106.1
C6 C1 H1 106.1
C2 C1 H1 106.1
C3 C2 C1 111.65(8)
C3 C2 H2A 109.3
C1 C2 H2A 109.3
C3 C2 H2B 109.3
C1 C2 H2B 109.3
H2A C2 H2B 108.0
C4 C3 C2 111.58(9)
C4 C3 H3A 109.3
C2 C3 H3A 109.3
C4 C3 H3B 109.3
C2 C3 H3B 109.3
H3A C3 H3B 108.0
C5 C4 C3 110.96(9)
C5 C4 H4A 109.4
C3 C4 H4A 109.4
C5 C4 H4B 109.4
C3 C4 H4B 109.4
H4A C4 H4B 108.0
C4 C5 C6 111.46(9)
C4 C5 H5A 109.3
C6 C5 H5A 109.3
C4 C5 H5B 109.3
C6 C5 H5B 109.3
H5A C5 H5B 108.0
C5 C6 C1 110.49(8)
C5 C6 H6A 109.6
C1 C6 H6A 109.6
C5 C6 H6B 109.6
C1 C6 H6B 109.6
H6A C6 H6B 108.1
N1 C7 C12 110.84(7)
N1 C7 C8 113.21(7)
C12 C7 C8 109.71(8)
N1 C7 H7 107.6
C12 C7 H7 107.6
C8 C7 H7 107.6
C9 C8 C7 111.58(8)
C9 C8 H8A 109.3
C7 C8 H8A 109.3
C9 C8 H8B 109.3
C7 C8 H8B 109.3
H8A C8 H8B 108.0
C10 C9 C8 111.42(9)
C10 C9 H9A 109.3
C8 C9 H9A 109.3
C10 C9 H9B 109.3
C8 C9 H9B 109.3
H9A C9 H9B 108.0
C11 C10 C9 111.53(9)
C11 C10 H10A 109.3
C9 C10 H10A 109.3
C11 C10 H10B 109.3
C9 C10 H10B 109.3
H10A C10 H10B 108.0
C10 C11 C12 111.88(9)
C10 C11 H11A 109.2
C12 C11 H11A 109.2
C10 C11 H11B 109.2
C12 C11 H11B 109.2
H11A C11 H11B 107.9
C7 C12 C11 111.65(8)
C7 C12 H12A 109.3
C11 C12 H12A 109.3
C7 C12 H12B 109.3
C11 C12 H12B 109.3
H12A C12 H12B 108.0
N2 C13 C14 114.97(7)
N2 C13 C18 115.98(8)
C14 C13 C18 108.62(8)
N2 C13 H13 105.4
C14 C13 H13 105.4
C18 C13 H13 105.4
C15 C14 C13 110.89(8)
C15 C14 H14A 109.5
C13 C14 H14A 109.5
C15 C14 H14B 109.5
C13 C14 H14B 109.5
H14A C14 H14B 108.0
C16 C15 C14 111.60(9)
C16 C15 H15A 109.3
C14 C15 H15A 109.3
C16 C15 H15B 109.3
C14 C15 H15B 109.3
H15A C15 H15B 108.0
C15 C16 C17 111.28(9)
C15 C16 H16A 109.4
C17 C16 H16A 109.4
C15 C16 H16B 109.4
C17 C16 H16B 109.4
H16A C16 H16B 108.0
C18 C17 C16 110.80(9)
C18 C17 H17A 109.5
C16 C17 H17A 109.5
C18 C17 H17B 109.5
C16 C17 H17B 109.5
H17A C17 H17B 108.1
C17 C18 C13 110.77(9)
C17 C18 H18A 109.5
C13 C18 H18A 109.5
C17 C18 H18B 109.5
C13 C18 H18B 109.5
H18A C18 H18B 108.1
N2 C19 C24 109.69(8)
N2 C19 C20 113.72(8)
C24 C19 C20 109.74(8)
N2 C19 H19 107.8
C24 C19 H19 107.8
C20 C19 H19 107.8
C21 C20 C19 111.94(10)
C21 C20 H20A 109.2
C19 C20 H20A 109.2
C21 C20 H20B 109.2
C19 C20 H20B 109.2
H20A C20 H20B 107.9
C22 C21 C20 110.86(9)
C22 C21 H21A 109.5
C20 C21 H21A 109.5
C22 C21 H21B 109.5
C20 C21 H21B 109.5
H21A C21 H21B 108.1
C21 C22 C23 110.56(10)
C21 C22 H22A 109.5
C23 C22 H22A 109.5
C21 C22 H22B 109.5
C23 C22 H22B 109.5
H22A C22 H22B 108.1
C22 C23 C24 112.58(9)
C22 C23 H23A 109.1
C24 C23 H23A 109.1
C22 C23 H23B 109.1
C24 C23 H23B 109.1
H23A C23 H23B 107.8
C23 C24 C19 112.97(9)
C23 C24 H24A 109.0
C19 C24 H24A 109.0
C23 C24 H24B 109.0
C19 C24 H24B 109.0
H24A C24 H24B 107.8
N3 C25 C30 114.70(8)
N3 C25 C26 115.00(8)
C30 C25 C26 108.88(8)
N3 C25 H25 105.8
C30 C25 H25 105.8
C26 C25 H25 105.8
C27 C26 C25 111.25(9)
C27 C26 H26A 109.4
C25 C26 H26A 109.4
C27 C26 H26B 109.4
C25 C26 H26B 109.4
H26A C26 H26B 108.0
C28 C27 C26 110.89(9)
C28 C27 H27A 109.5
C26 C27 H27A 109.5
C28 C27 H27B 109.5
C26 C27 H27B 109.5
H27A C27 H27B 108.0
C29 C28 C27 111.27(10)
C29 C28 H28A 109.4
C27 C28 H28A 109.4
C29 C28 H28B 109.4
C27 C28 H28B 109.4
H28A C28 H28B 108.0
C28 C29 C30 110.86(10)
C28 C29 H29A 109.5
C30 C29 H29A 109.5
C28 C29 H29B 109.5
C30 C29 H29B 109.5
H29A C29 H29B 108.1
C29 C30 C25 110.86(8)
C29 C30 H30A 109.5
C25 C30 H30A 109.5
C29 C30 H30B 109.5
C25 C30 H30B 109.5
H30A C30 H30B 108.1
N3 C31 C36 109.73(7)
N3 C31 C32 112.90(7)
C36 C31 C32 110.40(8)
N3 C31 H31 107.9
C36 C31 H31 107.9
C32 C31 H31 107.9
C31 C32 C33 112.16(8)
C31 C32 H32A 109.2
C33 C32 H32A 109.2
C31 C32 H32B 109.2
C33 C32 H32B 109.2
H32A C32 H32B 107.9
C34 C33 C32 111.25(8)
C34 C33 H33A 109.4
C32 C33 H33A 109.4
C34 C33 H33B 109.4
C32 C33 H33B 109.4
H33A C33 H33B 108.0
C33 C34 C35 110.36(9)
C33 C34 H34A 109.6
C35 C34 H34A 109.6
C33 C34 H34B 109.6
C35 C34 H34B 109.6
H34A C34 H34B 108.1
C34 C35 C36 111.58(8)
C34 C35 H35A 109.3
C36 C35 H35A 109.3
C34 C35 H35B 109.3
C36 C35 H35B 109.3
H35A C35 H35B 108.0
C35 C36 C31 112.20(8)
C35 C36 H36A 109.2
C31 C36 H36A 109.2
C35 C36 H36B 109.2
C31 C36 H36B 109.2
H36A C36 H36B 107.9
C38 C37 Zr1 125.26(7)
C38 C37 H37A 106.0
Zr1 C37 H37A 106.0
C38 C37 H37B 106.0
Zr1 C37 H37B 106.0
H37A C37 H37B 106.3
C37 C38 C39 114.93(10)
C37 C38 H38A 108.5
C39 C38 H38A 108.5
C37 C38 H38B 108.5
C39 C38 H38B 108.5
H38A C38 H38B 107.5
C40 C39 C38 112.32(12)
C40 C39 H39A 109.1
C38 C39 H39A 109.1
C40 C39 H39B 109.1
C38 C39 H39B 109.1
H39A C39 H39B 107.9
C39 C40 H40A 109.5
C39 C40 H40B 109.5
H40A C40 H40B 109.5
C39 C40 H40C 109.5
H40A C40 H40C 109.5
H40B C40 H40C 109.5

loop_
_geom_bond_atom_site_label_1
_geom_bond_atom_site_label_2
_geom_bond_distance
Zr1 N2 2.0612(8)
Zr1 N3 2.0616(8)
Zr1 N1 2.0651(8)
Zr1 C37 2.2938(10)
N1 C7 1.4709(12)
N1 C1 1.4790(12)
N2 C19 1.4684(12)
N2 C13 1.4791(12)
N3 C31 1.4683(12)
N3 C25 1.4784(12)
C1 C6 1.5370(13)
C1 C2 1.5386(13)
C1 H1 1.0000
C2 C3 1.5340(14)
C2 H2A 0.9900
C2 H2B 0.9900
C3 C4 1.5277(16)
C3 H3A 0.9900
C3 H3B 0.9900
C4 C5 1.5266(17)
C4 H4A 0.9900
C4 H4B 0.9900
C5 C6 1.5336(14)
C5 H5A 0.9900
C5 H5B 0.9900
C6 H6A 0.9900
C6 H6B 0.9900
C7 C12 1.5304(13)
C7 C8 1.5343(13)
C7 H7 1.0000
C8 C9 1.5293(14)
C8 H8A 0.9900
C8 H8B 0.9900
C9 C10 1.5281(15)
C9 H9A 0.9900
C9 H9B 0.9900
C10 C11 1.5272(16)
C10 H10A 0.9900
C10 H10B 0.9900
C11 C12 1.5307(14)
C11 H11A 0.9900
C11 H11B 0.9900
C12 H12A 0.9900
C12 H12B 0.9900
C13 C14 1.5361(13)
C13 C18 1.5374(13)
C13 H13 1.0000
C14 C15 1.5323(14)
C14 H14A 0.9900
C14 H14B 0.9900
C15 C16 1.5276(16)
C15 H15A 0.9900
C15 H15B 0.9900
C16 C17 1.5298(17)
C16 H16A 0.9900
C16 H16B 0.9900
C17 C18 1.5298(15)
C17 H17A 0.9900
C17 H17B 0.9900
C18 H18A 0.9900
C18 H18B 0.9900
C19 C24 1.5323(14)
C19 C20 1.5376(15)
C19 H19 1.0000
C20 C21 1.5324(16)
C20 H20A 0.9900
C20 H20B 0.9900
C21 C22 1.5220(18)
C21 H21A 0.9900
C21 H21B 0.9900
C22 C23 1.5256(18)
C22 H22A 0.9900
C22 H22B 0.9900
C23 C24 1.5320(15)
C23 H23A 0.9900
C23 H23B 0.9900
C24 H24A 0.9900
C24 H24B 0.9900
C25 C30 1.5360(13)
C25 C26 1.5379(14)
C25 H25 1.0000
C26 C27 1.5323(16)
C26 H26A 0.9900
C26 H26B 0.9900
C27 C28 1.5250(18)
C27 H27A 0.9900
C27 H27B 0.9900
C28 C29 1.5227(19)
C28 H28A 0.9900
C28 H28B 0.9900
C29 C30 1.5288(15)
C29 H29A 0.9900
C29 H29B 0.9900
C30 H30A 0.9900
C30 H30B 0.9900
C31 C36 1.5308(14)
C31 C32 1.5332(13)
C31 H31 1.0000
C32 C33 1.5332(14)
C32 H32A 0.9900
C32 H32B 0.9900
C33 C34 1.5280(16)
C33 H33A 0.9900
C33 H33B 0.9900
C34 C35 1.5284(15)
C34 H34A 0.9900
C34 H34B 0.9900
C35 C36 1.5285(14)
C35 H35A 0.9900
C35 H35B 0.9900
C36 H36A 0.9900
C36 H36B 0.9900
C37 C38 1.5160(15)
C37 H37A 0.9900
C37 H37B 0.9900
C38 C39 1.5305(17)
C38 H38A 0.9900
C38 H38B 0.9900
C39 C40 1.5172(19)
C39 H39A 0.9900
C39 H39B 0.9900
C40 H40A 0.9800
C40 H40B 0.9800
C40 H40C 0.9800

loop_
_geom_torsion_atom_site_label_1
_geom_torsion_atom_site_label_2
_geom_torsion_atom_site_label_3
_geom_torsion_atom_site_label_4
_geom_torsion
C7 N1 C1 C6 67.00(10)
Zr1 N1 C1 C6 -108.76(7)
C7 N1 C1 C2 -59.83(10)
Zr1 N1 C1 C2 124.40(7)
N1 C1 C2 C3 -172.75(8)
C6 C1 C2 C3 57.38(10)
C1 C2 C3 C4 -55.56(11)
C2 C3 C4 C5 53.59(12)
C3 C4 C5 C6 -55.22(12)
C4 C5 C6 C1 58.30(11)
N1 C1 C6 C5 172.15(8)
C2 C1 C6 C5 -58.41(10)
C1 N1 C7 C12 137.17(8)
Zr1 N1 C7 C12 -48.69(12)
C1 N1 C7 C8 -99.06(9)
Zr1 N1 C7 C8 75.08(11)
N1 C7 C8 C9 178.72(8)
C12 C7 C8 C9 -56.89(11)
C7 C8 C9 C10 56.06(12)
C8 C9 C10 C11 -53.65(13)
C9 C10 C11 C12 53.23(13)
N1 C7 C12 C11 -177.99(8)
C8 C7 C12 C11 56.25(11)
C10 C11 C12 C7 -55.09(12)
C19 N2 C13 C14 -52.05(11)
Zr1 N2 C13 C14 130.57(7)
C19 N2 C13 C18 76.16(10)
Zr1 N2 C13 C18 -101.22(8)
N2 C13 C14 C15 -169.65(8)
C18 C13 C14 C15 58.54(11)
C13 C14 C15 C16 -56.37(12)
C14 C15 C16 C17 53.84(13)
C15 C16 C17 C18 -54.61(13)
C16 C17 C18 C13 58.23(12)
N2 C13 C18 C17 169.01(8)
C14 C13 C18 C17 -59.72(11)
C13 N2 C19 C24 153.82(8)
Zr1 N2 C19 C24 -29.96(13)
C13 N2 C19 C20 -82.88(10)
Zr1 N2 C19 C20 93.34(11)
N2 C19 C20 C21 -178.46(8)
C24 C19 C20 C21 -55.20(11)
C19 C20 C21 C22 58.26(13)
C20 C21 C22 C23 -56.37(14)
C21 C22 C23 C24 53.80(13)
C22 C23 C24 C19 -52.66(13)
N2 C19 C24 C23 177.84(8)
C20 C19 C24 C23 52.23(11)
C31 N3 C25 C30 69.44(10)
Zr1 N3 C25 C30 -107.97(7)
C31 N3 C25 C26 -57.97(10)
Zr1 N3 C25 C26 124.62(7)
N3 C25 C26 C27 -171.96(8)
C30 C25 C26 C27 57.74(11)
C25 C26 C27 C28 -56.59(13)
C26 C27 C28 C29 55.08(14)
C27 C28 C29 C30 -55.84(14)
C28 C29 C30 C25 57.95(12)
N3 C25 C30 C29 171.23(9)
C26 C25 C30 C29 -58.31(11)
C25 N3 C31 C36 139.17(8)
Zr1 N3 C31 C36 -44.47(11)
C25 N3 C31 C32 -97.23(9)
Zr1 N3 C31 C32 79.13(11)
N3 C31 C32 C33 -177.11(8)
C36 C31 C32 C33 -53.88(11)
C31 C32 C33 C34 55.78(11)
C32 C33 C34 C35 -55.97(12)
C33 C34 C35 C36 55.96(12)
C34 C35 C36 C31 -55.55(12)
N3 C31 C36 C35 178.76(8)
C32 C31 C36 C35 53.71(10)
Zr1 C37 C38 C39 175.61(9)
C37 C38 C39 C40 -178.98(13)
